data_2222560
loop_
_publ_author_name
'Siddiquee, Tasneem'
'Islam, Shahid'
'Bennett, Dennis'
'Zeller, Matthias'
'Hossain, Mahmun'

_publ_section_title
;
 Ethyl 1-acetyl-1<i>H</i>-indole-3-carboxylate
;
_journal_coeditor_code BH2233
_journal_issue 8
_journal_name_full 'Acta Crystallographica Section E'
_journal_page_first o1802
_journal_page_last o1803
_journal_paper_doi 10.1107/S1600536809025379
_journal_volume 65
_journal_year 2009
_chemical_formula_iupac 'C13 H13 N O3'
_chemical_formula_moiety 'C13 H13 N O3'
_chemical_formula_sum 'C13 H13 N O3'
_chemical_formula_weight 231.24
_chemical_name_systematic
;
Ethyl 1-acetyl-1<i>H</i>-indole-3-carboxylate
;
_space_group_IT_number 2
_symmetry_cell_setting triclinic
_symmetry_space_group_name_Hall '-P 1'
_symmetry_space_group_name_H-M 'P -1'
_atom_sites_solution_hydrogens geom
_atom_sites_solution_primary direct
_atom_sites_solution_secondary difmap
_audit_creation_method SHELXL-97
_cell_angle_alpha 97.380(10)
_cell_angle_beta 95.78(2)
_cell_angle_gamma 114.280(10)
_cell_formula_units_Z 2
_cell_length_a 7.5190(10)
_cell_length_b 8.4790(10)
_cell_length_c 10.187(2)
_cell_measurement_reflns_used 23
_cell_measurement_temperature 296(2)
_cell_measurement_theta_max 11.35
_cell_measurement_theta_min 3.68
_cell_volume 578.58(17)
_computing_cell_refinement 'XSCANS (Siemens, 1996)'
_computing_data_collection 'XSCANS (Siemens, 1996)'
_computing_data_reduction 'XSCANS (Siemens, 1996)'
_computing_molecular_graphics 'SHELXTL (Sheldrick, 2008)'
_computing_publication_material 'SHELXTL (Sheldrick, 2008)'
_computing_structure_refinement 'SHELXTL (Sheldrick, 2008)'
_computing_structure_solution 'XPREP (Siemens 1994) and SHELXTL (Sheldrick, 2008)'
_diffrn_ambient_temperature 296(2)
_diffrn_measured_fraction_theta_full 0.996
_diffrn_measured_fraction_theta_max 0.996
_diffrn_measurement_device_type 'Siemens P4'
_diffrn_measurement_method 2\q/\w
_diffrn_radiation_monochromator graphite
_diffrn_radiation_source 'fine-focus sealed tube'
_diffrn_radiation_type MoK\a
_diffrn_radiation_wavelength 0.71073
_diffrn_reflns_av_R_equivalents 0.0194
_diffrn_reflns_av_sigmaI/netI 0.0250
_diffrn_reflns_limit_h_max 1
_diffrn_reflns_limit_h_min -8
_diffrn_reflns_limit_k_max 9
_diffrn_reflns_limit_k_min -9
_diffrn_reflns_limit_l_max 12
_diffrn_reflns_limit_l_min -12
_diffrn_reflns_number 2536
_diffrn_reflns_theta_full 25.00
_diffrn_reflns_theta_max 25.00
_diffrn_reflns_theta_min 2.05
_diffrn_standards_decay_% <1
_diffrn_standards_interval_count 97
_diffrn_standards_number 3
_exptl_absorpt_coefficient_mu 0.095
_exptl_absorpt_correction_T_max 0.981
_exptl_absorpt_correction_T_min 0.823
_exptl_absorpt_correction_type multi-scan
_exptl_absorpt_process_details
;
[XSCANS (Siemens 1996) and XPREP (Siemens, 1994)]
;
_exptl_crystal_colour colourless
_exptl_crystal_density_diffrn 1.327
_exptl_crystal_density_method 'not measured'
_exptl_crystal_description block
_exptl_crystal_F_000 244
_exptl_crystal_size_max 0.51
_exptl_crystal_size_mid 0.41
_exptl_crystal_size_min 0.20
_refine_diff_density_max 0.172
_refine_diff_density_min -0.180
_refine_ls_extinction_coef 0.103(12)
_refine_ls_extinction_expression Fc^*^=kFc[1+0.001xFc^2^\l^3^/sin(2\q)]^-1/4^
_refine_ls_extinction_method 'SHELXTL (Bruker, 2003; Sheldrick, 2008)'
_refine_ls_goodness_of_fit_ref 1.089
_refine_ls_hydrogen_treatment constr
_refine_ls_matrix_type full
_refine_ls_number_constraints 0
_refine_ls_number_parameters 155
_refine_ls_number_reflns 2027
_refine_ls_number_restraints 0
_refine_ls_restrained_S_all 1.089
_refine_ls_R_factor_all 0.0497
_refine_ls_R_factor_gt 0.0422
_refine_ls_shift/su_max 0.001
_refine_ls_shift/su_mean 0.000
_refine_ls_structure_factor_coef Fsqd
_refine_ls_weighting_details 'calc w=1/[\s^2^(Fo^2^)+(0.0647P)^2^+0.0738P] where P=(Fo^2^+2Fc^2^)/3'
_refine_ls_weighting_scheme calc
_refine_ls_wR_factor_gt 0.1133
_refine_ls_wR_factor_ref 0.1202
_reflns_number_gt 1696
_reflns_number_total 2027
_reflns_threshold_expression I>2\s(I)
_cod_data_source_file bh2233.cif
_cod_data_source_block I
_cod_original_cell_volume 578.58(15)
_cod_database_code 2222560
_cod_database_fobs_code 2222560

loop_
_symmetry_equiv_pos_as_xyz
'x, y, z'
'-x, -y, -z'

loop_
_atom_site_type_symbol
_atom_site_label
_atom_site_fract_x
_atom_site_fract_y
_atom_site_fract_z
_atom_site_U_iso_or_equiv
_atom_site_adp_type
_atom_site_calc_flag
_atom_site_refinement_flags
_atom_site_occupancy
_atom_site_disorder_assembly
_atom_site_disorder_group
C C1 0.3179(2) 0.9158(2) 0.76860(15) 0.0474(4) Uani d . 1 . .
C C2 0.3276(2) 0.8319(2) 0.64495(16) 0.0560(4) Uani d . 1 . .
H H2 0.3926 0.8952 0.5826 0.067 Uiso calc R 1 . .
C C3 0.2364(3) 0.6502(2) 0.61896(18) 0.0641(5) Uani d . 1 . .
H H3 0.2402 0.5898 0.5371 0.077 Uiso calc R 1 . .
C C4 0.1394(3) 0.5554(2) 0.71141(19) 0.0658(5) Uani d . 1 . .
H H4 0.0804 0.4330 0.6907 0.079 Uiso calc R 1 . .
C C5 0.1286(3) 0.6392(2) 0.83389(17) 0.0572(4) Uani d . 1 . .
H H5 0.0629 0.5747 0.8955 0.069 Uiso calc R 1 . .
C C6 0.2186(2) 0.8227(2) 0.86285(15) 0.0477(4) Uani d . 1 . .
C C7 0.2359(2) 0.9517(2) 0.97738(15) 0.0477(4) Uani d . 1 . .
C C8 0.3421(2) 1.1130(2) 0.95024(15) 0.0491(4) Uani d . 1 . .
H H8 0.3747 1.2189 1.0077 0.059 Uiso calc R 1 . .
C C9 0.1539(2) 0.9133(2) 1.10037(16) 0.0526(4) Uani d . 1 . .
C C10 0.5038(3) 1.2371(2) 0.76197(16) 0.0563(4) Uani d . 1 . .
C C11 0.5648(3) 1.4194(3) 0.8383(2) 0.0756(6) Uani d . 1 . .
H H11A 0.6392 1.4336 0.9248 0.113 Uiso calc R 1 . .
H H11B 0.4491 1.4377 0.8497 0.113 Uiso calc R 1 . .
H H11C 0.6452 1.5037 0.7894 0.113 Uiso calc R 1 . .
C C12 0.1351(3) 1.0333(3) 1.31867(17) 0.0613(5) Uani d . 1 . .
H H12A 0.1950 0.9683 1.3634 0.074 Uiso calc R 1 . .
H H12B -0.0076 0.9667 1.3045 0.074 Uiso calc R 1 . .
C C13 0.1950(3) 1.2107(3) 1.40273(18) 0.0724(5) Uani d . 1 . .
H H13A 0.1508 1.1970 1.4875 0.109 Uiso calc R 1 . .
H H13B 0.1361 1.2743 1.3572 0.109 Uiso calc R 1 . .
H H13C 0.3366 1.2747 1.4175 0.109 Uiso calc R 1 . .
N N1 0.39555(19) 1.09788(17) 0.82406(12) 0.0489(4) Uani d . 1 . .
O O1 0.0559(3) 0.76795(18) 1.11828(14) 0.0845(5) Uani d . 1 . .
O O2 0.20161(17) 1.05915(15) 1.19112(11) 0.0559(3) Uani d . 1 . .
O O3 0.5434(2) 1.20764(19) 0.65295(13) 0.0814(5) Uani d . 1 . .

loop_
_atom_site_aniso_label
_atom_site_aniso_U_11
_atom_site_aniso_U_22
_atom_site_aniso_U_33
_atom_site_aniso_U_12
_atom_site_aniso_U_13
_atom_site_aniso_U_23
C1 0.0485(8) 0.0506(9) 0.0420(8) 0.0226(7) 0.0046(6) 0.0028(6)
C2 0.0594(10) 0.0612(10) 0.0452(9) 0.0262(8) 0.0100(7) 0.0006(7)
C3 0.0707(11) 0.0617(11) 0.0531(10) 0.0282(9) 0.0083(8) -0.0092(8)
C4 0.0744(11) 0.0493(10) 0.0660(11) 0.0245(9) 0.0072(9) -0.0049(8)
C5 0.0631(10) 0.0494(9) 0.0552(10) 0.0216(8) 0.0084(8) 0.0070(7)
C6 0.0492(8) 0.0497(8) 0.0437(8) 0.0231(7) 0.0043(6) 0.0036(7)
C7 0.0521(8) 0.0502(9) 0.0419(8) 0.0239(7) 0.0077(6) 0.0062(7)
C8 0.0569(9) 0.0503(9) 0.0405(8) 0.0245(7) 0.0102(6) 0.0032(6)
C9 0.0617(9) 0.0541(10) 0.0467(9) 0.0283(8) 0.0122(7) 0.0108(7)
C10 0.0656(10) 0.0570(10) 0.0478(9) 0.0254(8) 0.0155(7) 0.0131(7)
C11 0.0980(15) 0.0525(11) 0.0726(12) 0.0247(10) 0.0284(11) 0.0146(9)
C12 0.0718(11) 0.0789(12) 0.0442(9) 0.0395(10) 0.0208(8) 0.0160(8)
C13 0.0812(13) 0.0925(14) 0.0491(10) 0.0451(11) 0.0156(9) 0.0023(9)
N1 0.0562(8) 0.0484(7) 0.0406(7) 0.0215(6) 0.0105(5) 0.0044(5)
O1 0.1286(12) 0.0546(8) 0.0692(9) 0.0304(8) 0.0424(8) 0.0197(6)
O2 0.0660(7) 0.0586(7) 0.0430(6) 0.0256(6) 0.0172(5) 0.0069(5)
O3 0.1158(11) 0.0731(9) 0.0556(8) 0.0346(8) 0.0377(7) 0.0162(7)

loop_
_atom_type_symbol
_atom_type_description
_atom_type_scat_dispersion_real
_atom_type_scat_dispersion_imag
_atom_type_scat_source
C C 0.0033 0.0016 'International Tables Vol C Tables 4.2.6.8 and 6.1.1.4'
H H 0.0000 0.0000 'International Tables Vol C Tables 4.2.6.8 and 6.1.1.4'
N N 0.0061 0.0033 'International Tables Vol C Tables 4.2.6.8 and 6.1.1.4'
O O 0.0106 0.0060 'International Tables Vol C Tables 4.2.6.8 and 6.1.1.4'

loop_
_geom_angle_atom_site_label_1
_geom_angle_atom_site_label_2
_geom_angle_atom_site_label_3
_geom_angle_site_symmetry_1
_geom_angle_site_symmetry_3
_geom_angle
_geom_angle_publ_flag
C2 C1 C6 . . 122.32(15) ?
C2 C1 N1 . . 130.20(15) ?
C6 C1 N1 . . 107.48(13) ?
C3 C2 C1 . . 116.89(17) ?
C3 C2 H2 . . 121.6 ?
C1 C2 H2 . . 121.6 ?
C2 C3 C4 . . 121.75(17) ?
C2 C3 H3 . . 119.1 ?
C4 C3 H3 . . 119.1 ?
C5 C4 C3 . . 121.27(17) ?
C5 C4 H4 . . 119.4 ?
C3 C4 H4 . . 119.4 ?
C4 C5 C6 . . 118.33(17) ?
C4 C5 H5 . . 120.8 ?
C6 C5 H5 . . 120.8 ?
C5 C6 C1 . . 119.44(14) ?
C5 C6 C7 . . 133.47(15) ?
C1 C6 C7 . . 107.10(14) ?
C8 C7 C6 . . 107.50(14) ?
C8 C7 C9 . . 126.52(15) ?
C6 C7 C9 . . 125.98(15) ?
C7 C8 N1 . . 110.33(14) ?
C7 C8 H8 . . 124.8 ?
N1 C8 H8 . . 124.8 ?
O1 C9 O2 . . 123.51(15) ?
O1 C9 C7 . . 124.06(16) ?
O2 C9 C7 . . 112.43(14) ?
O3 C10 N1 . . 120.26(16) ?
O3 C10 C11 . . 123.11(16) ?
N1 C10 C11 . . 116.63(15) ?
C10 C11 H11A . . 109.5 ?
C10 C11 H11B . . 109.5 ?
H11A C11 H11B . . 109.5 ?
C10 C11 H11C . . 109.5 ?
H11A C11 H11C . . 109.5 ?
H11B C11 H11C . . 109.5 ?
O2 C12 C13 . . 107.88(15) ?
O2 C12 H12A . . 110.1 ?
C13 C12 H12A . . 110.1 ?
O2 C12 H12B . . 110.1 ?
C13 C12 H12B . . 110.1 ?
H12A C12 H12B . . 108.4 ?
C12 C13 H13A . . 109.5 ?
C12 C13 H13B . . 109.5 ?
H13A C13 H13B . . 109.5 ?
C12 C13 H13C . . 109.5 ?
H13A C13 H13C . . 109.5 ?
H13B C13 H13C . . 109.5 ?
C8 N1 C10 . . 126.27(14) ?
C8 N1 C1 . . 107.60(13) ?
C10 N1 C1 . . 126.12(13) ?
C9 O2 C12 . . 116.25(13) ?

loop_
_geom_bond_atom_site_label_1
_geom_bond_atom_site_label_2
_geom_bond_site_symmetry_2
_geom_bond_distance
_geom_bond_publ_flag
C1 C2 . 1.389(2) ?
C1 C6 . 1.399(2) ?
C1 N1 . 1.4186(19) ?
C2 C3 . 1.379(2) ?
C2 H2 . 0.9300 ?
C3 C4 . 1.384(3) ?
C3 H3 . 0.9300 ?
C4 C5 . 1.381(2) ?
C4 H4 . 0.9300 ?
C5 C6 . 1.393(2) ?
C5 H5 . 0.9300 ?
C6 C7 . 1.449(2) ?
C7 C8 . 1.352(2) ?
C7 C9 . 1.467(2) ?
C8 N1 . 1.391(2) ?
C8 H8 . 0.9300 ?
C9 O1 . 1.197(2) ?
C9 O2 . 1.3367(19) ?
C10 O3 . 1.201(2) ?
C10 N1 . 1.400(2) ?
C10 C11 . 1.497(3) ?
C11 H11A . 0.9600 ?
C11 H11B . 0.9600 ?
C11 H11C . 0.9600 ?
C12 O2 . 1.449(2) ?
C12 C13 . 1.494(3) ?
C12 H12A . 0.9700 ?
C12 H12B . 0.9700 ?
C13 H13A . 0.9600 ?
C13 H13B . 0.9600 ?
C13 H13C . 0.9600 ?

loop_
_geom_hbond_atom_site_label_D
_geom_hbond_atom_site_label_H
_geom_hbond_atom_site_label_A
_geom_hbond_site_symmetry_A
_geom_hbond_distance_DH
_geom_hbond_distance_HA
_geom_hbond_distance_DA
_geom_hbond_angle_DHA
_geom_hbond_publ_flag
C2 H2 O3 2_676 0.93 2.61 3.296(2) 131 yes
C5 H5 O1 2_567 0.93 2.64 3.273(2) 125 yes
C12 H12B Cg1 2_577 0.96 2.95 3.618(3) 127 y
C13 H13B Cg2 2_577 0.96 2.78 3.587(3) 142 y

loop_
_geom_torsion_atom_site_label_1
_geom_torsion_atom_site_label_2
_geom_torsion_atom_site_label_3
_geom_torsion_atom_site_label_4
_geom_torsion_site_symmetry_1
_geom_torsion_site_symmetry_2
_geom_torsion_site_symmetry_3
_geom_torsion_site_symmetry_4
_geom_torsion
_geom_torsion_publ_flag
C6 C1 C2 C3 . . . . -0.9(2) ?
N1 C1 C2 C3 . . . . -179.95(15) ?
C1 C2 C3 C4 . . . . 0.1(3) ?
C2 C3 C4 C5 . . . . 0.5(3) ?
C3 C4 C5 C6 . . . . -0.2(3) ?
C4 C5 C6 C1 . . . . -0.6(2) ?
C4 C5 C6 C7 . . . . 179.54(17) ?
C2 C1 C6 C5 . . . . 1.2(2) ?
N1 C1 C6 C5 . . . . -179.57(13) ?
C2 C1 C6 C7 . . . . -178.95(14) ?
N1 C1 C6 C7 . . . . 0.31(16) ?
C5 C6 C7 C8 . . . . 179.58(17) ?
C1 C6 C7 C8 . . . . -0.29(17) ?
C5 C6 C7 C9 . . . . 0.0(3) ?
C1 C6 C7 C9 . . . . -179.90(14) ?
C6 C7 C8 N1 . . . . 0.15(18) ?
C9 C7 C8 N1 . . . . 179.76(14) ?
C8 C7 C9 O1 . . . . 177.82(17) ?
C6 C7 C9 O1 . . . . -2.6(3) ?
C8 C7 C9 O2 . . . . -2.5(2) ?
C6 C7 C9 O2 . . . . 177.09(13) ?
C7 C8 N1 C10 . . . . 179.14(15) ?
C7 C8 N1 C1 . . . . 0.04(17) ?
O3 C10 N1 C8 . . . . 179.02(16) ?
C11 C10 N1 C8 . . . . -1.0(3) ?
O3 C10 N1 C1 . . . . -2.1(3) ?
C11 C10 N1 C1 . . . . 177.96(15) ?
C2 C1 N1 C8 . . . . 178.95(16) ?
C6 C1 N1 C8 . . . . -0.23(16) ?
C2 C1 N1 C10 . . . . -0.1(3) ?
C6 C1 N1 C10 . . . . -179.32(15) ?
O1 C9 O2 C12 . . . . 2.7(2) ?
C7 C9 O2 C12 . . . . -177.03(13) ?
C13 C12 O2 C9 . . . . -177.54(14) ?

loop_
_cod_related_entry_id
_cod_related_entry_database
_cod_related_entry_code
1 ChemSpider 24742749
